data_7245792
loop_
_publ_author_name
'Qin, Shu-Qin'
'Xu, Wei'
'Ye, Wen-Cai'
'Jiang, Ren-Wang'

_publ_section_title
;
 Structure determination of liquid molecules by encapsulation in an
 aromatic cavity with hydrogen bonding and enhanced C--H&#x22EF;\p
 interactions
;
_journal_name_full CrystEngComm
_journal_paper_doi 10.1039/D2CE01033J
_journal_year 2022
_chemical_formula_moiety 'C5 H3 O3 S, C8 H11 N, C H6 N3'
_chemical_formula_sum 'C14 H20 N4 O3 S'
_chemical_formula_weight 324.40
_space_group_crystal_system orthorhombic
_space_group_IT_number 61
_space_group_name_Hall '-P 2ac 2ab'
_space_group_name_H-M_alt 'P b c a'
_atom_sites_solution_hydrogens mixed
_atom_sites_solution_primary dual
_audit_creation_date 2021-12-27
_audit_creation_method
;
Olex2 1.3-alpha
(compiled 2020.11.12 svn.r5f609507 for OlexSys, GUI svn.r6408)
;
_audit_update_record
;
2022-05-23 deposited with the CCDC.	2022-11-09 downloaded from the CCDC.
;
_cell_angle_alpha 90
_cell_angle_beta 90
_cell_angle_gamma 90
_cell_formula_units_Z 8
_cell_length_a 13.9018(7)
_cell_length_b 12.5517(6)
_cell_length_c 18.8575(8)
_cell_measurement_reflns_used 8450
_cell_measurement_temperature 150.00(10)
_cell_measurement_theta_max 29.1990
_cell_measurement_theta_min 3.0410
_cell_volume 3290.5(3)
_computing_cell_refinement 'CrysAlisPro 1.171.38.43f (Rigaku OD, 2015)'
_computing_data_collection 'CrysAlisPro 1.171.38.43f (Rigaku OD, 2015)'
_computing_data_reduction 'CrysAlisPro 1.171.38.43f (Rigaku OD, 2015)'
_computing_molecular_graphics 'Olex2 1.3-alpha (Dolomanov et al., 2009)'
_computing_publication_material 'Olex2 1.3-alpha (Dolomanov et al., 2009)'
_computing_structure_refinement 'SHELXL 2018/3 (Sheldrick, 2015)'
_computing_structure_solution 'SHELXT 2018/2 (Sheldrick, 2018)'
_diffrn_ambient_environment N~2~
_diffrn_ambient_temperature 150.00(10)
_diffrn_detector 'CCD plate'
_diffrn_detector_area_resol_mean 5.2684
_diffrn_detector_type AtlasS2
_diffrn_measured_fraction_theta_full 1.000
_diffrn_measured_fraction_theta_max 1.000
_diffrn_measurement_details
;
List of Runs (angles in degrees, time in seconds):

  # Type    Start    End  Width  t~exp~   \w     \q     \k     \f   Frames
#--------------------------------------------------------------------------
  1  \w    -60.00  36.00   1.00    5.00    --   11.90 -57.00 -60.00   96
  2  \w    -18.00  78.00   1.00    5.00    --   11.90  77.00-150.00   96
  3  \w    -16.00  78.00   1.00    5.00    --   11.90  57.00  90.00   94
;
_diffrn_measurement_device 'four-circle diffractometer'
_diffrn_measurement_device_type 'SuperNova, Dual, Cu at zero, AtlasS2'
_diffrn_measurement_method '\w scans'
_diffrn_orient_matrix_type 'CrysAlisPro convention (1999,Acta A55,543-557)'
_diffrn_orient_matrix_UB_11 0.0213554000
_diffrn_orient_matrix_UB_12 0.0158433000
_diffrn_orient_matrix_UB_13 0.0325070000
_diffrn_orient_matrix_UB_21 -0.0242858000
_diffrn_orient_matrix_UB_22 -0.0419085000
_diffrn_orient_matrix_UB_23 0.0177067000
_diffrn_orient_matrix_UB_31 0.0394401000
_diffrn_orient_matrix_UB_32 -0.0344568000
_diffrn_orient_matrix_UB_33 -0.0066929000
_diffrn_radiation_monochromator mirror
_diffrn_radiation_probe x-ray
_diffrn_radiation_type 'Mo K\a'
_diffrn_radiation_wavelength 0.71073
_diffrn_reflns_av_R_equivalents 0.0339
_diffrn_reflns_av_unetI/netI 0.0204
_diffrn_reflns_Laue_measured_fraction_full 1.000
_diffrn_reflns_Laue_measured_fraction_max 1.000
_diffrn_reflns_limit_h_max 16
_diffrn_reflns_limit_h_min -15
_diffrn_reflns_limit_k_max 14
_diffrn_reflns_limit_k_min -11
_diffrn_reflns_limit_l_max 22
_diffrn_reflns_limit_l_min -22
_diffrn_reflns_number 20420
_diffrn_reflns_point_group_measured_fraction_full 1.000
_diffrn_reflns_point_group_measured_fraction_max 1.000
_diffrn_reflns_theta_full 24.997
_diffrn_reflns_theta_max 24.997
_diffrn_reflns_theta_min 2.160
_diffrn_source 'micro-focus sealed X-ray tube'
_diffrn_source_type 'SuperNova (Mo) X-ray Source'
_exptl_absorpt_coefficient_mu 0.214
_exptl_absorpt_correction_T_max 1.00000
_exptl_absorpt_correction_T_min 0.79520
_exptl_absorpt_correction_type multi-scan
_exptl_absorpt_process_details
;
CrysAlisPro 1.171.38.43f (Rigaku Oxford Diffraction, 2015)
Empirical absorption correction using spherical harmonics,
 implemented in SCALE3 ABSPACK scaling algorithm.
;
_exptl_crystal_colour colourless
_exptl_crystal_colour_primary colourless
_exptl_crystal_density_diffrn 1.310
_exptl_crystal_description block
_exptl_crystal_F_000 1376
_exptl_crystal_size_max 0.13
_exptl_crystal_size_mid 0.12
_exptl_crystal_size_min 0.11
_refine_diff_density_max 0.296
_refine_diff_density_min -0.429
_refine_diff_density_rms 0.048
_refine_ls_extinction_method none
_refine_ls_goodness_of_fit_ref 1.058
_refine_ls_hydrogen_treatment mixed
_refine_ls_matrix_type full
_refine_ls_number_parameters 209
_refine_ls_number_reflns 2898
_refine_ls_number_restraints 0
_refine_ls_restrained_S_all 1.058
_refine_ls_R_factor_all 0.0371
_refine_ls_R_factor_gt 0.0324
_refine_ls_shift/su_max 0.001
_refine_ls_shift/su_mean 0.000
_refine_ls_structure_factor_coef Fsqd
_refine_ls_weighting_details 'w=1/[\s^2^(Fo^2^)+(0.0446P)^2^+1.1801P] where P=(Fo^2^+2Fc^2^)/3'
_refine_ls_weighting_scheme calc
_refine_ls_wR_factor_gt 0.0823
_refine_ls_wR_factor_ref 0.0851
_reflns_Friedel_coverage 0.000
_reflns_number_gt 2602
_reflns_number_total 2898
_reflns_threshold_expression 'I > 2\s(I)'
_cod_data_source_file d2ce01033j2.cif
_cod_data_source_block GNPS-4
_cod_database_code 7245792
_shelx_shelxl_version_number 2018/3
_shelx_space_group_comment
;
The symmetry employed for this shelxl refinement is uniquely defined
by the following loop, which should always be used as a source of
symmetry information in preference to the above space-group names.
They are only intended as comments.
;
_reflns_odcompleteness_completeness 99.87
_reflns_odcompleteness_iscentric 1
_reflns_odcompleteness_theta 26.32
_olex2_refinement_description
;
1. Fixed Uiso
 At 1.2 times of:
  All C(H) groups, All N(H,H) groups
 At 1.5 times of:
  All C(H,H,H) groups
2.a Aromatic/amide H refined with riding coordinates:
 C3(H3), C4(H4), C5(H5), C9(H9), C10(H10), C13(H13)
2.b X=CH2 refined with riding coordinates:
 N1(H1A,H1B), N2(H2A,H2B), N3(H3A,H3B)
2.c Idealised Me refined as rotating group:
 C7(H7A,H7B,H7C), C8(H8A,H8B,H8C)
;
_olex2_date_sample_data_collection 2020-11-05
_olex2_submission_special_instructions 'No special instructions were received'
_oxdiff_exptl_absorpt_empirical_details
;
Empirical correction (ABSPACK) includes:
- Absorption correction using spherical harmonics
- Frame scaling
;
_oxdiff_exptl_absorpt_empirical_full_max 1.190
_oxdiff_exptl_absorpt_empirical_full_min 0.712

loop_
_space_group_symop_operation_xyz
'x, y, z'
'-x+1/2, -y, z+1/2'
'-x, y+1/2, -z+1/2'
'x+1/2, -y+1/2, -z'
'-x, -y, -z'
'x-1/2, y, -z-1/2'
'x, -y-1/2, z-1/2'
'-x-1/2, y-1/2, z'

loop_
_atom_site_label
_atom_site_type_symbol
_atom_site_fract_x
_atom_site_fract_y
_atom_site_fract_z
_atom_site_U_iso_or_equiv
_atom_site_adp_type
_atom_site_occupancy
_atom_site_site_symmetry_order
_atom_site_calc_flag
_atom_site_refinement_flags_posn
_atom_site_refinement_flags_adp
_atom_site_refinement_flags_occupancy
_atom_site_disorder_assembly
_atom_site_disorder_group
S1 S 0.40436(3) 0.51720(3) 0.66853(2) 0.01677(12) Uani 1 1 d . . . . .
O1 O 0.31325(7) 0.56752(8) 0.68816(5) 0.0214(2) Uani 1 1 d . . . . .
O2 O 0.48641(7) 0.56897(8) 0.70288(5) 0.0217(2) Uani 1 1 d . . . . .
O3 O 0.40267(7) 0.40216(8) 0.68072(5) 0.0203(2) Uani 1 1 d . . . . .
C1 C 0.87611(11) 0.47321(13) 0.50394(9) 0.0255(4) Uani 1 1 d . . . . .
C2 C 0.90342(11) 0.37240(13) 0.47856(9) 0.0267(4) Uani 1 1 d . . . . .
C3 C 0.91543(12) 0.28974(14) 0.52680(10) 0.0346(4) Uani 1 1 d . . . . .
H3 H 0.933516 0.222841 0.510330 0.042 Uiso 1 1 calc R U . . .
C4 C 0.90111(13) 0.30461(15) 0.59891(10) 0.0381(5) Uani 1 1 d . . . . .
H4 H 0.910606 0.248725 0.630525 0.046 Uiso 1 1 calc R U . . .
C5 C 0.87243(13) 0.40393(15) 0.62324(9) 0.0355(4) Uani 1 1 d . . . . .
H5 H 0.862425 0.414076 0.671538 0.043 Uiso 1 1 calc R U . . .
C6 C 0.85827(12) 0.48900(13) 0.57669(9) 0.0290(4) Uani 1 1 d . . . . .
C7 C 0.82126(15) 0.59477(15) 0.60351(11) 0.0436(5) Uani 1 1 d . . . . .
H7A H 0.866330 0.649912 0.591656 0.065 Uiso 1 1 calc R U . . .
H7B H 0.813632 0.591573 0.654058 0.065 Uiso 1 1 calc R U . . .
H7C H 0.760303 0.610014 0.581845 0.065 Uiso 1 1 calc R U . . .
C8 C 0.91776(13) 0.35434(16) 0.40002(10) 0.0376(4) Uani 1 1 d . . . . .
H8A H 0.859457 0.371325 0.375189 0.056 Uiso 1 1 calc R U . . .
H8B H 0.934066 0.281054 0.391790 0.056 Uiso 1 1 calc R U . . .
H8C H 0.968850 0.399158 0.383203 0.056 Uiso 1 1 calc R U . . .
C9 C 0.64410(10) 0.38600(12) 0.53234(8) 0.0207(3) Uani 1 1 d . . . . .
H9 H 0.690587 0.345074 0.555045 0.025 Uiso 1 1 calc R U . . .
C10 C 0.57034(11) 0.42905(12) 0.57077(8) 0.0189(3) Uani 1 1 d . . . . .
H10 H 0.567685 0.417621 0.619460 0.023 Uiso 1 1 calc R U . . .
C11 C 0.49754(10) 0.49111(11) 0.53742(7) 0.0153(3) Uani 1 1 d . . . . .
C12 C 0.41807(10) 0.53730(11) 0.57521(8) 0.0167(3) Uani 1 1 d . . . . .
C13 C 0.34971(10) 0.59698(12) 0.54111(8) 0.0197(3) Uani 1 1 d . . . . .
H13 H 0.299027 0.626314 0.566702 0.024 Uiso 1 1 calc R U . . .
C14 C 0.35875(11) 0.84473(12) 0.72934(8) 0.0208(3) Uani 1 1 d . . . . .
N1 N 0.35438(10) 0.94945(10) 0.73756(7) 0.0278(3) Uani 1 1 d . . . . .
H1A H 0.303522 0.983600 0.725021 0.033 Uiso 1 1 calc R U . . .
H1B H 0.402406 0.983266 0.755441 0.033 Uiso 1 1 calc R U . . .
N2 N 0.28448(9) 0.79286(11) 0.70173(7) 0.0297(3) Uani 1 1 d . . . . .
H2A H 0.233715 0.827218 0.689236 0.036 Uiso 1 1 calc R U . . .
H2B H 0.287122 0.724891 0.696333 0.036 Uiso 1 1 calc R U . . .
N3 N 0.43678(9) 0.79146(10) 0.74919(7) 0.0245(3) Uani 1 1 d . . . . .
H3A H 0.484724 0.824935 0.767469 0.029 Uiso 1 1 calc R U . . .
H3B H 0.439356 0.723487 0.743775 0.029 Uiso 1 1 calc R U . . .
N4 N 0.85957(12) 0.55618(13) 0.45544(10) 0.0346(4) Uani 1 1 d . . . . .
H4A H 0.8616(15) 0.6211(19) 0.4744(11) 0.045(6) Uiso 1 1 d . . . . .
H4B H 0.8938(16) 0.5535(18) 0.4158(14) 0.057(7) Uiso 1 1 d . . . . .

loop_
_atom_site_aniso_label
_atom_site_aniso_U_11
_atom_site_aniso_U_22
_atom_site_aniso_U_33
_atom_site_aniso_U_23
_atom_site_aniso_U_13
_atom_site_aniso_U_12
S1 0.0176(2) 0.0163(2) 0.0164(2) 0.00047(14) 0.00148(13) 0.00041(14)
O1 0.0210(6) 0.0210(5) 0.0221(5) 0.0008(4) 0.0049(4) 0.0019(4)
O2 0.0225(6) 0.0211(6) 0.0216(5) -0.0024(4) -0.0032(4) 0.0002(4)
O3 0.0219(6) 0.0177(6) 0.0214(5) 0.0024(4) 0.0029(4) -0.0002(4)
C1 0.0185(8) 0.0252(9) 0.0328(9) 0.0037(7) -0.0075(7) -0.0029(6)
C2 0.0181(8) 0.0284(9) 0.0336(9) -0.0025(7) -0.0058(7) -0.0013(6)
C3 0.0299(9) 0.0241(9) 0.0499(12) -0.0026(8) -0.0098(8) 0.0027(7)
C4 0.0410(11) 0.0303(10) 0.0431(11) 0.0118(8) -0.0162(8) -0.0019(8)
C5 0.0365(10) 0.0421(11) 0.0279(9) 0.0014(8) -0.0086(8) -0.0050(8)
C6 0.0247(9) 0.0279(9) 0.0345(10) -0.0043(7) -0.0086(7) -0.0012(7)
C7 0.0455(11) 0.0387(11) 0.0466(11) -0.0121(9) -0.0067(9) 0.0063(9)
C8 0.0293(9) 0.0435(11) 0.0400(10) -0.0075(9) 0.0004(8) 0.0006(8)
C9 0.0164(7) 0.0226(8) 0.0232(8) 0.0045(6) -0.0030(6) 0.0022(6)
C10 0.0199(8) 0.0196(8) 0.0170(7) 0.0032(6) -0.0008(6) -0.0006(6)
C11 0.0139(7) 0.0137(7) 0.0184(7) 0.0001(6) -0.0010(6) -0.0027(5)
C12 0.0171(7) 0.0158(7) 0.0171(7) 0.0005(6) 0.0004(6) -0.0032(6)
C13 0.0145(7) 0.0205(8) 0.0242(8) 0.0003(6) 0.0014(6) 0.0012(6)
C14 0.0224(8) 0.0218(8) 0.0184(7) 0.0003(6) 0.0000(6) 0.0005(6)
N1 0.0263(8) 0.0188(7) 0.0383(8) -0.0010(6) -0.0125(6) 0.0016(5)
N2 0.0248(7) 0.0186(7) 0.0457(9) -0.0038(6) -0.0130(6) 0.0025(6)
N3 0.0229(7) 0.0194(7) 0.0313(7) -0.0036(6) -0.0063(6) 0.0003(5)
N4 0.0381(9) 0.0277(9) 0.0381(9) 0.0074(7) -0.0050(8) 0.0007(7)

loop_
_atom_type_symbol
_atom_type_description
_atom_type_scat_dispersion_real
_atom_type_scat_dispersion_imag
_atom_type_scat_source
C C 0.0033 0.0016 'International Tables Vol C Tables 4.2.6.8 and 6.1.1.4'
H H 0.0000 0.0000 'International Tables Vol C Tables 4.2.6.8 and 6.1.1.4'
N N 0.0061 0.0033 'International Tables Vol C Tables 4.2.6.8 and 6.1.1.4'
O O 0.0106 0.0060 'International Tables Vol C Tables 4.2.6.8 and 6.1.1.4'
S S 0.1246 0.1234 'International Tables Vol C Tables 4.2.6.8 and 6.1.1.4'

loop_
_geom_angle_atom_site_label_1
_geom_angle_atom_site_label_2
_geom_angle_atom_site_label_3
_geom_angle
_geom_angle_site_symmetry_1
_geom_angle_site_symmetry_3
_geom_angle_publ_flag
O1 S1 O2 111.78(6) . . ?
O1 S1 C12 106.29(6) . . ?
O2 S1 C12 106.85(6) . . ?
O3 S1 O1 111.88(6) . . ?
O3 S1 O2 112.41(6) . . ?
O3 S1 C12 107.20(6) . . ?
C2 C1 C6 120.41(15) . . ?
N4 C1 C2 119.34(16) . . ?
N4 C1 C6 120.07(16) . . ?
C1 C2 C8 120.30(16) . . ?
C3 C2 C1 118.80(16) . . ?
C3 C2 C8 120.90(16) . . ?
C2 C3 H3 119.2 . . ?
C4 C3 C2 121.60(17) . . ?
C4 C3 H3 119.2 . . ?
C3 C4 H4 120.4 . . ?
C3 C4 C5 119.12(17) . . ?
C5 C4 H4 120.4 . . ?
C4 C5 H5 119.3 . . ?
C4 C5 C6 121.32(17) . . ?
C6 C5 H5 119.3 . . ?
C1 C6 C7 120.65(16) . . ?
C5 C6 C1 118.70(16) . . ?
C5 C6 C7 120.62(16) . . ?
C6 C7 H7A 109.5 . . ?
C6 C7 H7B 109.5 . . ?
C6 C7 H7C 109.5 . . ?
H7A C7 H7B 109.5 . . ?
H7A C7 H7C 109.5 . . ?
H7B C7 H7C 109.5 . . ?
C2 C8 H8A 109.5 . . ?
C2 C8 H8B 109.5 . . ?
C2 C8 H8C 109.5 . . ?
H8A C8 H8B 109.5 . . ?
H8A C8 H8C 109.5 . . ?
H8B C8 H8C 109.5 . . ?
C10 C9 H9 119.7 . . ?
C10 C9 C13 120.59(13) . 5_666 ?
C13 C9 H9 119.7 5_666 . ?
C9 C10 H10 119.5 . . ?
C9 C10 C11 121.02(13) . . ?
C11 C10 H10 119.5 . . ?
C10 C11 C11 119.16(16) . 5_666 ?
C10 C11 C12 123.25(13) . . ?
C11 C11 C12 117.58(16) 5_666 . ?
C11 C12 S1 120.87(11) . . ?
C13 C12 S1 117.72(11) . . ?
C13 C12 C11 121.41(13) . . ?
C9 C13 H13 119.9 5_666 . ?
C12 C13 C9 120.24(13) . 5_666 ?
C12 C13 H13 119.9 . . ?
N1 C14 N2 119.80(14) . . ?
N1 C14 N3 120.26(14) . . ?
N2 C14 N3 119.94(14) . . ?
C14 N1 H1A 120.0 . . ?
C14 N1 H1B 120.0 . . ?
H1A N1 H1B 120.0 . . ?
C14 N2 H2A 120.0 . . ?
C14 N2 H2B 120.0 . . ?
H2A N2 H2B 120.0 . . ?
C14 N3 H3A 120.0 . . ?
C14 N3 H3B 120.0 . . ?
H3A N3 H3B 120.0 . . ?
C1 N4 H4A 114.3(13) . . ?
C1 N4 H4B 115.6(15) . . ?
H4A N4 H4B 111(2) . . ?

loop_
_geom_bond_atom_site_label_1
_geom_bond_atom_site_label_2
_geom_bond_distance
_geom_bond_site_symmetry_2
_geom_bond_publ_flag
S1 O1 1.4629(11) . ?
S1 O2 1.4638(11) . ?
S1 O3 1.4624(11) . ?
S1 C12 1.7880(15) . ?
C1 C2 1.405(2) . ?
C1 C6 1.408(2) . ?
C1 N4 1.405(2) . ?
C2 C3 1.390(2) . ?
C2 C8 1.511(2) . ?
C3 H3 0.9300 . ?
C3 C4 1.387(3) . ?
C4 H4 0.9300 . ?
C4 C5 1.387(3) . ?
C5 H5 0.9300 . ?
C5 C6 1.396(2) . ?
C6 C7 1.511(2) . ?
C7 H7A 0.9600 . ?
C7 H7B 0.9600 . ?
C7 H7C 0.9600 . ?
C8 H8A 0.9600 . ?
C8 H8B 0.9600 . ?
C8 H8C 0.9600 . ?
C9 H9 0.9300 . ?
C9 C10 1.367(2) . ?
C9 C13 1.404(2) 5_666 ?
C10 H10 0.9300 . ?
C10 C11 1.424(2) . ?
C11 C11 1.430(3) 5_666 ?
C11 C12 1.437(2) . ?
C12 C13 1.370(2) . ?
C13 H13 0.9300 . ?
C14 N1 1.325(2) . ?
C14 N2 1.327(2) . ?
C14 N3 1.328(2) . ?
N1 H1A 0.8600 . ?
N1 H1B 0.8600 . ?
N2 H2A 0.8600 . ?
N2 H2B 0.8600 . ?
N3 H3A 0.8600 . ?
N3 H3B 0.8600 . ?
N4 H4A 0.89(2) . ?
N4 H4B 0.89(3) . ?

loop_
_geom_torsion_atom_site_label_1
_geom_torsion_atom_site_label_2
_geom_torsion_atom_site_label_3
_geom_torsion_atom_site_label_4
_geom_torsion
_geom_torsion_site_symmetry_1
_geom_torsion_site_symmetry_2
_geom_torsion_site_symmetry_3
_geom_torsion_site_symmetry_4
_geom_torsion_publ_flag
S1 C12 C13 C9 -178.98(11) . . . 5_666 ?
O1 S1 C12 C11 -175.67(11) . . . . ?
O1 S1 C12 C13 3.55(13) . . . . ?
O2 S1 C12 C11 64.83(13) . . . . ?
O2 S1 C12 C13 -115.94(12) . . . . ?
O3 S1 C12 C11 -55.88(13) . . . . ?
O3 S1 C12 C13 123.34(12) . . . . ?
C1 C2 C3 C4 0.0(2) . . . . ?
C2 C1 C6 C5 2.8(2) . . . . ?
C2 C1 C6 C7 -175.09(15) . . . . ?
C2 C3 C4 C5 1.2(3) . . . . ?
C3 C4 C5 C6 -0.3(3) . . . . ?
C4 C5 C6 C1 -1.6(3) . . . . ?
C4 C5 C6 C7 176.28(17) . . . . ?
C6 C1 C2 C3 -2.0(2) . . . . ?
C6 C1 C2 C8 176.97(15) . . . . ?
C8 C2 C3 C4 -178.99(15) . . . . ?
C9 C10 C11 C11 -0.4(2) . . . 5_666 ?
C9 C10 C11 C12 179.41(14) . . . . ?
C10 C11 C12 S1 -1.11(19) . . . . ?
C10 C11 C12 C13 179.69(14) . . . . ?
C11 C11 C12 S1 178.70(13) 5_666 . . . ?
C11 C11 C12 C13 -0.5(2) 5_666 . . . ?
C11 C12 C13 C9 0.2(2) . . . 5_666 ?
C13 C9 C10 C11 0.7(2) 5_666 . . . ?
N4 C1 C2 C3 -177.18(15) . . . . ?
N4 C1 C2 C8 1.8(2) . . . . ?
N4 C1 C6 C5 177.94(15) . . . . ?
N4 C1 C6 C7 0.0(2) . . . . ?
